data_1544934
loop_
_publ_author_name
'Phatake, Ravindra S.'
'Mullapudi, Venkannababu'
'Wakchaure, Vivek C.'
'Ramana, Chepuri V.'

_publ_section_title
;
 Fluoride-Mediated Dephosphonylation of \a-Diazo-\b-carbonyl Phosphonates.
;
_journal_issue 2
_journal_name_full 'Organic letters'
_journal_page_first 372
_journal_page_last 375
_journal_paper_doi 10.1021/acs.orglett.6b03573
_journal_volume 19
_journal_year 2017
_chemical_formula_moiety 'C12 H11 N3 O'
_chemical_formula_sum 'C12 H11 N3 O'
_chemical_formula_weight 213.24
_chemical_name_systematic
; 
 ? 
;
_space_group_IT_number 14
_symmetry_cell_setting monoclinic
_symmetry_space_group_name_Hall '-P 2ybc'
_symmetry_space_group_name_H-M 'P 1 21/c 1'
_atom_sites_solution_hydrogens geom
_atom_sites_solution_primary direct
_atom_sites_solution_secondary difmap
_audit_creation_method SHELXL-97
_cell_angle_alpha 90.00
_cell_angle_beta 99.138(9)
_cell_angle_gamma 90.00
_cell_formula_units_Z 4
_cell_length_a 8.798(2)
_cell_length_b 17.333(4)
_cell_length_c 7.162(2)
_cell_measurement_reflns_used 2712
_cell_measurement_temperature 150(2)
_cell_measurement_theta_max 26.59
_cell_measurement_theta_min 2.34
_cell_volume 1078.3(5)
_computing_cell_refinement 'Bruker SAINT'
_computing_data_collection 'Bruker APEX2'
_computing_data_reduction 'Bruker SAINT'
_computing_molecular_graphics 'Bruker SHELXTL'
_computing_publication_material 'Bruker SHELXTL'
_computing_structure_refinement 'SHELXL-97 (Sheldrick, 2008)'
_computing_structure_solution 'SHELXS-97 (Sheldrick, 2008)'
_diffrn_ambient_temperature 150(2)
_diffrn_measured_fraction_theta_full 0.998
_diffrn_measured_fraction_theta_max 0.998
_diffrn_measurement_device_type 'Bruker APEX-II CCD'
_diffrn_measurement_method '\f and \w scans'
_diffrn_radiation_monochromator graphite
_diffrn_radiation_source 'fine-focus sealed tube'
_diffrn_radiation_type MoK\a
_diffrn_radiation_wavelength 0.71073
_diffrn_reflns_av_R_equivalents 0.0571
_diffrn_reflns_av_sigmaI/netI 0.0548
_diffrn_reflns_limit_h_max 10
_diffrn_reflns_limit_h_min -10
_diffrn_reflns_limit_k_max 20
_diffrn_reflns_limit_k_min -18
_diffrn_reflns_limit_l_max 8
_diffrn_reflns_limit_l_min -8
_diffrn_reflns_number 7736
_diffrn_reflns_theta_full 24.99
_diffrn_reflns_theta_max 24.99
_diffrn_reflns_theta_min 2.34
_exptl_absorpt_coefficient_mu 0.088
_exptl_absorpt_correction_T_max 0.9861
_exptl_absorpt_correction_T_min 0.9650
_exptl_absorpt_correction_type MULTI-SCAN'
_exptl_absorpt_process_details SADABS,(BRUKER,2006)
_exptl_crystal_colour COLOURLESS
_exptl_crystal_density_diffrn 1.313
_exptl_crystal_density_method 'not measured'
_exptl_crystal_description PLATE
_exptl_crystal_F_000 448
_exptl_crystal_size_max 0.41
_exptl_crystal_size_mid 0.30
_exptl_crystal_size_min 0.16
_refine_diff_density_max 0.460
_refine_diff_density_min -0.326
_refine_diff_density_rms 0.086
_refine_ls_extinction_method none
_refine_ls_goodness_of_fit_ref 1.129
_refine_ls_hydrogen_treatment constr
_refine_ls_matrix_type full
_refine_ls_number_parameters 146
_refine_ls_number_reflns 1912
_refine_ls_number_restraints 0
_refine_ls_restrained_S_all 1.129
_refine_ls_R_factor_all 0.1197
_refine_ls_R_factor_gt 0.1026
_refine_ls_shift/su_max 0.001
_refine_ls_shift/su_mean 0.000
_refine_ls_structure_factor_coef Fsqd
_refine_ls_weighting_details 'calc w=1/[\s^2^(Fo^2^)+(0.0396P)^2^+5.4840P] where P=(Fo^2^+2Fc^2^)/3'
_refine_ls_weighting_scheme calc
_refine_ls_wR_factor_gt 0.2150
_refine_ls_wR_factor_ref 0.2232
_reflns_number_gt 1562
_reflns_number_total 1912
_reflns_threshold_expression >2sigma(I)
_cod_data_source_file ol6b03573_si_003.cif
_cod_data_source_block rv_01
_cod_depositor_comments
;
The following automatic conversions were performed:

'_symmetry_cell_setting' value 'Monoclinic' changed to 'monoclinic'
according to
/usr/data/users/saulius/crontab/automatic-downloads/rss-feeds/ACS/lib/dictionaries/cif_core.dic
dictionary named 'cif_core.dic' version 2.4.2 from 2011-04-26.

'_refine_ls_hydrogen_treatment' value 'CONSTR' changed to 'constr'
according to
/usr/data/users/saulius/crontab/automatic-downloads/rss-feeds/ACS/lib/dictionaries/cif_core.dic
dictionary named 'cif_core.dic' version 2.4.2 from 2011-04-26.

Automatic conversion script
Id: cif_fix_values 4268 2015-11-12 08:31:59Z antanas 

 Adding full bibliography for 1544934--1544935.cif.
;
_cod_original_sg_symbol_H-M 'P2(1)/c  '
_cod_database_code 1544934

loop_
_symmetry_equiv_pos_as_xyz
'x, y, z'
'-x, y+1/2, -z+1/2'
'-x, -y, -z'
'x, -y-1/2, z-1/2'

loop_
_atom_site_label
_atom_site_type_symbol
_atom_site_fract_x
_atom_site_fract_y
_atom_site_fract_z
_atom_site_U_iso_or_equiv
_atom_site_adp_type
_atom_site_occupancy
_atom_site_symmetry_multiplicity
_atom_site_calc_flag
_atom_site_refinement_flags
O1 O -0.0085(4) -0.18146(19) 0.3031(6) 0.0342(9) Uani 1 1 d .
N1 N 0.4307(5) 0.2903(2) 0.3543(6) 0.0292(10) Uani 1 1 d .
N2 N 0.1145(4) 0.0654(2) 0.2261(5) 0.0226(9) Uani 1 1 d .
N3 N 0.1797(4) -0.0042(2) 0.2615(5) 0.0225(9) Uani 1 1 d .
C1 C 0.3649(5) 0.2360(3) 0.3733(7) 0.0236(11) Uani 1 1 d .
C2 C 0.2777(6) 0.1649(3) 0.3955(7) 0.0268(11) Uani 1 1 d .
H2A H 0.1943 0.1761 0.4695 0.032 Uiso 1 1 calc R
H2B H 0.3469 0.1260 0.4657 0.032 Uiso 1 1 calc R
C3 C 0.2088(6) 0.1327(3) 0.2034(7) 0.0278(12) Uani 1 1 d .
H3A H 0.1450 0.1727 0.1299 0.033 Uiso 1 1 calc R
H3B H 0.2924 0.1181 0.1327 0.033 Uiso 1 1 calc R
C4 C -0.0434(5) 0.0629(3) 0.2135(6) 0.0198(10) Uani 1 1 d .
C5 C -0.1529(6) 0.1215(3) 0.1814(7) 0.0292(12) Uani 1 1 d .
H5 H -0.1248 0.1737 0.1657 0.035 Uiso 1 1 calc R
C6 C -0.3044(6) 0.0993(3) 0.1738(8) 0.0344(13) Uani 1 1 d .
H6 H -0.3829 0.1373 0.1527 0.041 Uiso 1 1 calc R
C7 C -0.3455(6) 0.0218(3) 0.1964(7) 0.0297(12) Uani 1 1 d .
H7 H -0.4513 0.0090 0.1894 0.036 Uiso 1 1 calc R
C8 C -0.2378(5) -0.0357(3) 0.2282(6) 0.0202(10) Uani 1 1 d .
H8 H -0.2673 -0.0879 0.2424 0.024 Uiso 1 1 calc R
C9 C -0.0808(5) -0.0149(2) 0.2394(6) 0.0181(10) Uani 1 1 d .
C10 C 0.0646(5) -0.0532(3) 0.2695(6) 0.0175(10) Uani 1 1 d .
C11 C 0.0968(5) -0.1359(3) 0.3022(7) 0.0232(11) Uani 1 1 d .
C12 C 0.2610(6) -0.1609(3) 0.3347(8) 0.0348(13) Uani 1 1 d .
H12A H 0.2719 -0.2075 0.4133 0.052 Uiso 1 1 calc R
H12B H 0.3252 -0.1197 0.3993 0.052 Uiso 1 1 calc R
H12C H 0.2938 -0.1720 0.2130 0.052 Uiso 1 1 calc R

loop_
_atom_site_aniso_label
_atom_site_aniso_U_11
_atom_site_aniso_U_22
_atom_site_aniso_U_33
_atom_site_aniso_U_23
_atom_site_aniso_U_13
_atom_site_aniso_U_12
O1 0.034(2) 0.0177(18) 0.053(2) 0.0003(16) 0.0114(18) -0.0037(16)
N1 0.025(2) 0.027(2) 0.036(3) -0.0023(19) 0.0048(18) -0.0033(19)
N2 0.029(2) 0.019(2) 0.019(2) 0.0000(16) 0.0016(16) -0.0068(17)
N3 0.026(2) 0.021(2) 0.021(2) -0.0031(17) 0.0036(16) -0.0035(17)
C1 0.023(2) 0.027(3) 0.021(2) -0.006(2) 0.0041(19) -0.003(2)
C2 0.036(3) 0.025(3) 0.019(2) -0.003(2) 0.005(2) -0.007(2)
C3 0.038(3) 0.026(3) 0.019(3) 0.000(2) 0.006(2) -0.006(2)
C4 0.028(3) 0.015(2) 0.017(2) 0.0010(18) 0.0030(19) -0.0037(19)
C5 0.037(3) 0.021(3) 0.028(3) 0.000(2) 0.000(2) 0.005(2)
C6 0.032(3) 0.032(3) 0.036(3) 0.004(2) -0.005(2) 0.012(2)
C7 0.024(3) 0.039(3) 0.026(3) 0.002(2) 0.005(2) 0.003(2)
C8 0.024(2) 0.024(3) 0.012(2) -0.0048(19) 0.0020(18) -0.002(2)
C9 0.027(2) 0.017(2) 0.010(2) -0.0017(17) 0.0029(18) -0.0026(19)
C10 0.022(2) 0.020(2) 0.012(2) -0.0011(18) 0.0051(17) -0.0009(19)
C11 0.027(3) 0.021(3) 0.023(3) 0.001(2) 0.008(2) -0.001(2)
C12 0.033(3) 0.030(3) 0.043(3) 0.007(2) 0.008(2) 0.006(2)

loop_
_atom_type_symbol
_atom_type_description
_atom_type_scat_dispersion_real
_atom_type_scat_dispersion_imag
_atom_type_scat_source
C C 0.0033 0.0016 'International Tables Vol C Tables 4.2.6.8 and 6.1.1.4'
H H 0.0000 0.0000 'International Tables Vol C Tables 4.2.6.8 and 6.1.1.4'
N N 0.0061 0.0033 'International Tables Vol C Tables 4.2.6.8 and 6.1.1.4'
O O 0.0106 0.0060 'International Tables Vol C Tables 4.2.6.8 and 6.1.1.4'

loop_
_geom_angle_atom_site_label_1
_geom_angle_atom_site_label_2
_geom_angle_atom_site_label_3
_geom_angle
N3 N2 C4 112.3(4)
N3 N2 C3 120.5(4)
C4 N2 C3 127.2(4)
C10 N3 N2 106.1(4)
N1 C1 C2 179.2(5)
C1 C2 C3 110.4(4)
C1 C2 H2A 109.6
C3 C2 H2A 109.6
C1 C2 H2B 109.6
C3 C2 H2B 109.6
H2A C2 H2B 108.1
N2 C3 C2 110.2(4)
N2 C3 H3A 109.6
C2 C3 H3A 109.6
N2 C3 H3B 109.6
C2 C3 H3B 109.6
H3A C3 H3B 108.1
N2 C4 C5 130.6(4)
N2 C4 C9 106.0(4)
C5 C4 C9 123.4(4)
C6 C5 C4 116.2(5)
C6 C5 H5 121.9
C4 C5 H5 121.9
C5 C6 C7 121.7(5)
C5 C6 H6 119.1
C7 C6 H6 119.1
C8 C7 C6 122.0(5)
C8 C7 H7 119.0
C6 C7 H7 119.0
C7 C8 C9 117.8(4)
C7 C8 H8 121.1
C9 C8 H8 121.1
C4 C9 C8 118.9(4)
C4 C9 C10 104.1(4)
C8 C9 C10 137.1(4)
N3 C10 C9 111.5(4)
N3 C10 C11 120.0(4)
C9 C10 C11 128.5(4)
O1 C11 C10 120.3(4)
O1 C11 C12 122.0(4)
C10 C11 C12 117.7(4)
C11 C12 H12A 109.5
C11 C12 H12B 109.5
H12A C12 H12B 109.5
C11 C12 H12C 109.5
H12A C12 H12C 109.5
H12B C12 H12C 109.5

loop_
_geom_bond_atom_site_label_1
_geom_bond_atom_site_label_2
_geom_bond_distance
O1 C11 1.218(6)
N1 C1 1.125(6)
N2 N3 1.342(5)
N2 C4 1.379(6)
N2 C3 1.456(6)
N3 C10 1.329(6)
C1 C2 1.474(7)
C2 C3 1.518(7)
C2 H2A 0.9900
C2 H2B 0.9900
C3 H3A 0.9900
C3 H3B 0.9900
C4 C5 1.393(7)
C4 C9 1.407(6)
C5 C6 1.380(7)
C5 H5 0.9500
C6 C7 1.407(8)
C6 H6 0.9500
C7 C8 1.370(7)
C7 H7 0.9500
C8 C9 1.417(6)
C8 H8 0.9500
C9 C10 1.427(6)
C10 C11 1.472(6)
C11 C12 1.490(7)
C12 H12A 0.9800
C12 H12B 0.9800
C12 H12C 0.9800

loop_
_geom_torsion_atom_site_label_1
_geom_torsion_atom_site_label_2
_geom_torsion_atom_site_label_3
_geom_torsion_atom_site_label_4
_geom_torsion
C4 N2 N3 C10 0.9(5)
C3 N2 N3 C10 -178.4(4)
N1 C1 C2 C3 17(39)
N3 N2 C3 C2 -82.0(5)
C4 N2 C3 C2 98.9(5)
C1 C2 C3 N2 -176.3(4)
N3 N2 C4 C5 179.1(5)
C3 N2 C4 C5 -1.7(8)
N3 N2 C4 C9 -1.2(5)
C3 N2 C4 C9 178.1(4)
N2 C4 C5 C6 179.0(5)
C9 C4 C5 C6 -0.7(7)
C4 C5 C6 C7 -0.2(8)
C5 C6 C7 C8 0.4(8)
C6 C7 C8 C9 0.5(7)
N2 C4 C9 C8 -178.2(4)
C5 C4 C9 C8 1.6(7)
N2 C4 C9 C10 0.9(5)
C5 C4 C9 C10 -179.3(4)
C7 C8 C9 C4 -1.4(6)
C7 C8 C9 C10 179.9(5)
N2 N3 C10 C9 -0.3(5)
N2 N3 C10 C11 178.6(4)
C4 C9 C10 N3 -0.4(5)
C8 C9 C10 N3 178.4(5)
C4 C9 C10 C11 -179.1(4)
C8 C9 C10 C11 -0.2(8)
N3 C10 C11 O1 -177.4(4)
C9 C10 C11 O1 1.2(7)
N3 C10 C11 C12 2.9(6)
C9 C10 C11 C12 -178.5(4)
